data_4076703
loop_
_publ_author_name
'Chen, Guizhu'
'Deng, Mingli'
'Lee, Chee Keong'
'Leong, Weng Kee'

_publ_section_title
;
 Nucleophilic Addition Reactions of the Osmium&#x2212;Antimony Cluster
 (\m-H)Os3(CO)9(\m3-C6H4)(\m-SbPh2):&#x00A0; Orthometalation of
 Triphenylphosphine at Ambient Temperature
;
_journal_issue 6
_journal_name_full Organometallics
_journal_page_first 1227
_journal_paper_doi 10.1021/om010959a
_journal_volume 21
_journal_year 2002
_chemical_formula_sum 'C48 H36 O9 Os3 P Sb'
_chemical_formula_weight 1480.09
_chemical_name_systematic
; 
 ? 
;
_space_group_IT_number 14
_symmetry_cell_setting monoclinic
_symmetry_space_group_name_Hall '-P 2yn'
_symmetry_space_group_name_H-M 'P 1 21/n 1'
_atom_sites_solution_hydrogens geom
_atom_sites_solution_primary direct
_atom_sites_solution_secondary difmap
_audit_creation_method SHELXL-97
_cell_angle_alpha 90.00
_cell_angle_beta 102.5070(10)
_cell_angle_gamma 90.00
_cell_formula_units_Z 4
_cell_length_a 13.7183(2)
_cell_length_b 17.4565(3)
_cell_length_c 20.1485(2)
_cell_measurement_reflns_used 6881
_cell_measurement_temperature 293(2)
_cell_volume 4710.53(12)
_computing_structure_refinement 'SHELXL-97 (Sheldrick, 1997)'
_computing_structure_solution 'SHELXS-97 (Sheldrick, 1990)'
_diffrn_ambient_temperature 293(2)
_diffrn_measured_fraction_theta_full 0.898
_diffrn_measured_fraction_theta_max 0.898
_diffrn_radiation_monochromator graphite
_diffrn_radiation_source 'fine-focus sealed tube'
_diffrn_radiation_type MoK\a
_diffrn_radiation_wavelength 0.71073
_diffrn_reflns_av_R_equivalents 0.0380
_diffrn_reflns_av_sigmaI/netI 0.0465
_diffrn_reflns_limit_h_max 18
_diffrn_reflns_limit_h_min -18
_diffrn_reflns_limit_k_max 22
_diffrn_reflns_limit_k_min 0
_diffrn_reflns_limit_l_max 27
_diffrn_reflns_limit_l_min 0
_diffrn_reflns_number 30987
_diffrn_reflns_theta_full 29.39
_diffrn_reflns_theta_max 29.39
_diffrn_reflns_theta_min 2.02
_exptl_absorpt_coefficient_mu 8.721
_exptl_absorpt_correction_T_max 0.297276
_exptl_absorpt_correction_T_min 0.195012
_exptl_absorpt_correction_type SADABS
_exptl_crystal_colour Yellow
_exptl_crystal_density_diffrn 2.087
_exptl_crystal_density_method 'not measured'
_exptl_crystal_description Block
_exptl_crystal_F_000 2760
_exptl_crystal_size_max 0.240
_exptl_crystal_size_mid 0.220
_exptl_crystal_size_min 0.180
_refine_diff_density_max 1.374
_refine_diff_density_min -1.422
_refine_diff_density_rms 0.159
_refine_ls_extinction_method none
_refine_ls_goodness_of_fit_ref 1.074
_refine_ls_hydrogen_treatment mixed
_refine_ls_matrix_type full
_refine_ls_number_parameters 563
_refine_ls_number_reflns 11660
_refine_ls_number_restraints 0
_refine_ls_restrained_S_all 1.074
_refine_ls_R_factor_all 0.0689
_refine_ls_R_factor_gt 0.0394
_refine_ls_shift/su_max 0.031
_refine_ls_shift/su_mean 0.002
_refine_ls_structure_factor_coef Fsqd
_refine_ls_weighting_details 'calc w=1/[\s^2^(Fo^2^)+(0.0227P)^2^+14.0188P] where P=(Fo^2^+2Fc^2^)/3'
_refine_ls_weighting_scheme calc
_refine_ls_wR_factor_gt 0.0698
_refine_ls_wR_factor_ref 0.0810
_reflns_number_gt 8619
_reflns_number_total 11660
_reflns_threshold_expression >2sigma(I)
_cod_data_source_file om010959a.cif
_cod_data_source_block cz32
_cod_depositor_comments
;
The following automatic conversions were performed:

'_symmetry_cell_setting' value 'Monoclinic' changed to 'monoclinic'
according to /home/saulius/struct/CIF-dictionaries/cif_core.dic
dictionary named 'cif_core.dic' version 2.4.1 from 2010-06-29.

Automatic conversion script
Id: cif_fix_values 1715 2011-07-08 13:25:40Z adriana 
;
_cod_original_sg_symbol_H-M P2(1)/n
_cod_database_code 4076703

loop_
_symmetry_equiv_pos_as_xyz
'x, y, z'
'-x+1/2, y+1/2, -z+1/2'
'-x, -y, -z'
'x-1/2, -y-1/2, z-1/2'

loop_
_atom_site_label
_atom_site_type_symbol
_atom_site_fract_x
_atom_site_fract_y
_atom_site_fract_z
_atom_site_U_iso_or_equiv
_atom_site_adp_type
_atom_site_occupancy
_atom_site_symmetry_multiplicity
_atom_site_calc_flag
_atom_site_refinement_flags
Os1 Os 0.452582(18) 0.320456(15) 0.230422(12) 0.03469(7) Uani 1 1 d .
Os2 Os 0.479566(19) 0.383736(15) 0.084788(13) 0.03847(7) Uani 1 1 d .
Os3 Os 0.59510(2) 0.190448(16) 0.217010(13) 0.04119(7) Uani 1 1 d .
Sb4 Sb 0.57765(3) 0.25071(3) 0.09339(2) 0.03818(10) Uani 1 1 d .
P5 P 0.35723(13) 0.42410(10) 0.25676(9) 0.0384(4) Uani 1 1 d .
O11 O 0.6209(4) 0.3661(4) 0.3504(3) 0.0788(19) Uani 1 1 d .
O12 O 0.3707(4) 0.2046(3) 0.3153(3) 0.0639(15) Uani 1 1 d .
O21 O 0.3429(4) 0.5243(3) 0.0626(3) 0.0730(17) Uani 1 1 d .
O22 O 0.6741(4) 0.4778(4) 0.1126(4) 0.090(2) Uani 1 1 d .
O23 O 0.4489(5) 0.3703(4) -0.0690(3) 0.0796(18) Uani 1 1 d .
O31 O 0.3975(5) 0.1048(3) 0.1631(3) 0.0737(17) Uani 1 1 d .
O32 O 0.5992(6) 0.1548(4) 0.3668(3) 0.098(2) Uani 1 1 d .
O33 O 0.7538(5) 0.3174(4) 0.2554(4) 0.087(2) Uani 1 1 d .
O34 O 0.7264(5) 0.0568(4) 0.1925(3) 0.0833(19) Uani 1 1 d .
C11 C 0.5608(5) 0.3514(4) 0.3042(4) 0.0466(17) Uani 1 1 d .
C12 C 0.4008(5) 0.2502(4) 0.2833(3) 0.0470(17) Uani 1 1 d .
C21 C 0.3952(6) 0.4736(4) 0.0760(4) 0.0501(18) Uani 1 1 d .
C22 C 0.6046(6) 0.4422(4) 0.1016(4) 0.0542(19) Uani 1 1 d .
C23 C 0.4612(5) 0.3764(4) -0.0117(4) 0.0506(18) Uani 1 1 d .
C31 C 0.4676(6) 0.1375(4) 0.1828(4) 0.0500(18) Uani 1 1 d .
C32 C 0.5965(6) 0.1671(5) 0.3115(4) 0.061(2) Uani 1 1 d .
C33 C 0.6964(6) 0.2696(5) 0.2425(4) 0.057(2) Uani 1 1 d .
C34 C 0.6783(6) 0.1075(5) 0.2007(4) 0.0542(19) Uani 1 1 d .
C101 C 0.3381(4) 0.2873(4) 0.1448(3) 0.0382(14) Uani 1 1 d .
C102 C 0.3478(5) 0.3179(4) 0.0820(3) 0.0410(15) Uani 1 1 d .
C103 C 0.2700(5) 0.3053(5) 0.0246(4) 0.057(2) Uani 1 1 d .
H10A H 0.2746 0.3267 -0.0169 0.068 Uiso 1 1 calc R
C104 C 0.1874(6) 0.2621(5) 0.0284(4) 0.062(2) Uani 1 1 d .
H10B H 0.1377 0.2541 -0.0104 0.075 Uiso 1 1 calc R
C105 C 0.1779(5) 0.2310(5) 0.0885(4) 0.057(2) Uani 1 1 d .
H10C H 0.1228 0.2010 0.0911 0.069 Uiso 1 1 calc R
C106 C 0.2516(5) 0.2447(4) 0.1454(4) 0.0485(17) Uani 1 1 d .
H10D H 0.2435 0.2246 0.1866 0.058 Uiso 1 1 calc R
C411 C 0.5250(5) 0.1679(4) 0.0154(3) 0.0462(17) Uani 1 1 d .
C412 C 0.4254(6) 0.1562(5) -0.0108(4) 0.067(2) Uani 1 1 d .
H41A H 0.3781 0.1846 0.0055 0.080 Uiso 1 1 calc R
C413 C 0.3945(8) 0.1017(6) -0.0620(5) 0.087(3) Uani 1 1 d .
H41B H 0.3269 0.0949 -0.0808 0.104 Uiso 1 1 calc R
C414 C 0.4632(9) 0.0590(6) -0.0839(5) 0.086(3) Uani 1 1 d .
H41C H 0.4424 0.0219 -0.1171 0.103 Uiso 1 1 calc R
C415 C 0.5632(8) 0.0692(5) -0.0581(5) 0.078(3) Uani 1 1 d .
H41D H 0.6097 0.0393 -0.0736 0.094 Uiso 1 1 calc R
C416 C 0.5940(6) 0.1236(4) -0.0095(4) 0.058(2) Uani 1 1 d .
H41E H 0.6619 0.1313 0.0072 0.070 Uiso 1 1 calc R
C421 C 0.7230(5) 0.2673(4) 0.0714(4) 0.0469(17) Uani 1 1 d .
C422 C 0.8115(5) 0.2435(5) 0.1132(4) 0.058(2) Uani 1 1 d .
H42A H 0.8100 0.2176 0.1534 0.069 Uiso 1 1 calc R
C423 C 0.9010(6) 0.2576(5) 0.0963(5) 0.068(2) Uani 1 1 d .
H42B H 0.9597 0.2410 0.1250 0.082 Uiso 1 1 calc R
C424 C 0.9057(6) 0.2960(5) 0.0375(5) 0.073(3) Uani 1 1 d .
H42C H 0.9670 0.3062 0.0269 0.088 Uiso 1 1 calc R
C425 C 0.8188(7) 0.3191(5) -0.0054(5) 0.072(3) Uani 1 1 d .
H42D H 0.8210 0.3440 -0.0458 0.086 Uiso 1 1 calc R
C426 C 0.7278(6) 0.3055(4) 0.0115(4) 0.057(2) Uani 1 1 d .
H42E H 0.6693 0.3220 -0.0174 0.069 Uiso 1 1 calc R
C511 C 0.3655(5) 0.4382(4) 0.3479(3) 0.0430(16) Uani 1 1 d .
C512 C 0.3899(9) 0.3805(5) 0.3953(4) 0.089(3) Uani 1 1 d .
H51A H 0.4058 0.3322 0.3811 0.107 Uiso 1 1 calc R
C513 C 0.3914(9) 0.3926(5) 0.4641(4) 0.096(4) Uani 1 1 d .
H51B H 0.4096 0.3526 0.4947 0.115 Uiso 1 1 calc R
C514 C 0.3673(6) 0.4607(5) 0.4869(4) 0.059(2) Uani 1 1 d .
C515 C 0.3449(7) 0.5189(5) 0.4413(4) 0.075(3) Uani 1 1 d .
H51C H 0.3293 0.5670 0.4559 0.090 Uiso 1 1 calc R
C516 C 0.3451(7) 0.5075(5) 0.3740(4) 0.069(2) Uani 1 1 d .
H51D H 0.3305 0.5490 0.3445 0.083 Uiso 1 1 calc R
C517 C 0.3693(8) 0.4718(6) 0.5623(4) 0.082(3) Uani 1 1 d .
H51E H 0.3499 0.5234 0.5700 0.123 Uiso 1 1 calc R
H51F H 0.4356 0.4625 0.5884 0.123 Uiso 1 1 calc R
H51G H 0.3237 0.4366 0.5761 0.123 Uiso 1 1 calc R
C521 C 0.2225(5) 0.4250(4) 0.2246(4) 0.0451(16) Uani 1 1 d .
C522 C 0.1557(6) 0.4246(5) 0.2672(5) 0.070(2) Uani 1 1 d .
H52A H 0.1794 0.4185 0.3138 0.084 Uiso 1 1 calc R
C523 C 0.0536(6) 0.4332(6) 0.2414(6) 0.081(3) Uani 1 1 d .
H52B H 0.0104 0.4318 0.2712 0.097 Uiso 1 1 calc R
C524 C 0.0157(6) 0.4434(5) 0.1746(5) 0.067(2) Uani 1 1 d .
C525 C 0.0801(6) 0.4419(5) 0.1302(5) 0.073(3) Uani 1 1 d .
H52C H 0.0551 0.4482 0.0838 0.088 Uiso 1 1 calc R
C526 C 0.1821(6) 0.4311(5) 0.1550(4) 0.060(2) Uani 1 1 d .
H52D H 0.2241 0.4279 0.1246 0.072 Uiso 1 1 calc R
C527 C -0.0958(6) 0.4558(6) 0.1483(6) 0.105(4) Uani 1 1 d .
H52E H -0.1097 0.4621 0.0998 0.158 Uiso 1 1 calc R
H52F H -0.1164 0.5009 0.1689 0.158 Uiso 1 1 calc R
H52G H -0.1317 0.4122 0.1596 0.158 Uiso 1 1 calc R
C531 C 0.3962(5) 0.5193(4) 0.2329(3) 0.0386(14) Uani 1 1 d .
C532 C 0.3289(5) 0.5786(4) 0.2114(4) 0.0471(17) Uani 1 1 d .
H53A H 0.2609 0.5698 0.2067 0.057 Uiso 1 1 calc R
C533 C 0.3616(6) 0.6501(4) 0.1968(4) 0.0525(18) Uani 1 1 d .
H53B H 0.3149 0.6883 0.1814 0.063 Uiso 1 1 calc R
C534 C 0.4617(6) 0.6663(4) 0.2044(4) 0.0516(18) Uani 1 1 d .
C535 C 0.5278(6) 0.6080(4) 0.2264(4) 0.0528(18) Uani 1 1 d .
H53C H 0.5959 0.6174 0.2323 0.063 Uiso 1 1 calc R
C536 C 0.4965(5) 0.5363(4) 0.2399(3) 0.0458(17) Uani 1 1 d .
H53D H 0.5437 0.4982 0.2542 0.055 Uiso 1 1 calc R
C537 C 0.4960(7) 0.7455(5) 0.1877(5) 0.074(3) Uani 1 1 d .
H53E H 0.4390 0.7781 0.1732 0.111 Uiso 1 1 calc R
H53F H 0.5320 0.7415 0.1519 0.111 Uiso 1 1 calc R
H53G H 0.5388 0.7670 0.2274 0.111 Uiso 1 1 calc R
H12 H 0.503(4) 0.384(3) 0.182(2) 0.017(13) Uiso 1 1 d .

loop_
_atom_site_aniso_label
_atom_site_aniso_U_11
_atom_site_aniso_U_22
_atom_site_aniso_U_33
_atom_site_aniso_U_23
_atom_site_aniso_U_13
_atom_site_aniso_U_12
Os1 0.03347(13) 0.03807(14) 0.03359(13) -0.00267(10) 0.00958(10) 0.00154(11)
Os2 0.03552(14) 0.04254(15) 0.04029(14) 0.00355(11) 0.01464(11) 0.00478(12)
Os3 0.04157(15) 0.04218(16) 0.03861(14) -0.00269(12) 0.00599(11) 0.00682(12)
Sb4 0.0338(2) 0.0413(2) 0.0405(2) -0.00131(19) 0.01025(18) 0.00369(19)
P5 0.0375(9) 0.0411(10) 0.0400(9) -0.0010(7) 0.0158(7) 0.0034(8)
O11 0.064(4) 0.092(5) 0.066(4) -0.030(3) -0.017(3) 0.012(3)
O12 0.070(4) 0.066(4) 0.063(3) 0.011(3) 0.028(3) -0.011(3)
O21 0.083(4) 0.065(4) 0.078(4) 0.025(3) 0.033(3) 0.038(3)
O22 0.049(4) 0.078(4) 0.144(6) 0.010(4) 0.022(4) -0.010(3)
O23 0.102(5) 0.097(5) 0.046(3) 0.009(3) 0.028(3) 0.015(4)
O31 0.063(4) 0.061(4) 0.096(5) -0.007(3) 0.015(3) -0.012(3)
O32 0.143(7) 0.106(5) 0.044(3) 0.012(4) 0.014(4) 0.024(5)
O33 0.066(4) 0.092(5) 0.107(5) -0.041(4) 0.028(4) -0.020(4)
O34 0.065(4) 0.071(4) 0.112(5) -0.023(4) 0.015(4) 0.018(3)
C11 0.044(4) 0.048(4) 0.047(4) -0.011(3) 0.008(3) 0.007(3)
C12 0.046(4) 0.054(4) 0.042(4) -0.006(3) 0.013(3) -0.002(4)
C21 0.053(5) 0.056(5) 0.046(4) 0.007(3) 0.022(3) 0.008(4)
C22 0.046(4) 0.045(4) 0.077(5) 0.005(4) 0.027(4) -0.001(4)
C23 0.048(4) 0.058(5) 0.048(4) 0.007(4) 0.016(3) 0.011(4)
C31 0.050(4) 0.047(4) 0.055(4) 0.005(3) 0.015(4) 0.005(4)
C32 0.073(6) 0.058(5) 0.049(5) 0.003(4) 0.007(4) 0.017(4)
C33 0.044(4) 0.069(6) 0.059(5) -0.015(4) 0.011(4) -0.001(4)
C34 0.051(5) 0.056(5) 0.053(4) -0.010(4) 0.006(4) 0.006(4)
C101 0.030(3) 0.046(4) 0.041(3) 0.000(3) 0.012(3) 0.004(3)
C102 0.035(3) 0.046(4) 0.038(3) -0.013(3) 0.000(3) 0.013(3)
C103 0.041(4) 0.083(6) 0.045(4) 0.001(4) 0.006(3) -0.001(4)
C104 0.038(4) 0.092(7) 0.052(5) -0.006(4) -0.002(3) 0.002(4)
C105 0.033(4) 0.063(5) 0.075(5) -0.012(4) 0.010(4) -0.007(4)
C106 0.044(4) 0.050(4) 0.053(4) -0.005(3) 0.015(3) -0.003(3)
C411 0.049(4) 0.050(4) 0.039(4) 0.000(3) 0.009(3) -0.004(3)
C412 0.052(5) 0.065(6) 0.080(6) -0.010(5) 0.007(4) 0.004(4)
C413 0.066(6) 0.088(7) 0.097(8) -0.015(6) -0.005(6) -0.029(6)
C414 0.104(8) 0.086(7) 0.073(6) -0.035(5) 0.034(6) -0.020(6)
C415 0.088(7) 0.077(7) 0.079(6) -0.027(5) 0.039(6) -0.010(5)
C416 0.059(5) 0.060(5) 0.058(5) -0.015(4) 0.018(4) -0.006(4)
C421 0.040(4) 0.045(4) 0.059(4) -0.006(3) 0.018(3) 0.000(3)
C422 0.044(4) 0.067(5) 0.063(5) -0.012(4) 0.012(4) 0.002(4)
C423 0.034(4) 0.080(6) 0.092(7) -0.019(5) 0.017(4) 0.002(4)
C424 0.043(5) 0.079(6) 0.109(8) -0.026(6) 0.041(5) -0.012(4)
C425 0.068(6) 0.077(6) 0.084(6) 0.000(5) 0.048(5) -0.010(5)
C426 0.049(4) 0.059(5) 0.071(5) -0.002(4) 0.028(4) 0.004(4)
C511 0.050(4) 0.042(4) 0.041(4) -0.003(3) 0.020(3) -0.001(3)
C512 0.182(11) 0.042(5) 0.054(5) -0.004(4) 0.050(6) 0.021(6)
C513 0.192(12) 0.057(6) 0.049(5) 0.007(4) 0.049(6) 0.014(7)
C514 0.080(6) 0.059(5) 0.046(4) -0.009(4) 0.029(4) -0.006(4)
C515 0.122(8) 0.054(5) 0.055(5) -0.013(4) 0.034(5) 0.007(5)
C516 0.110(7) 0.048(5) 0.054(5) -0.003(4) 0.028(5) 0.010(5)
C517 0.116(8) 0.087(7) 0.052(5) -0.013(5) 0.037(5) -0.011(6)
C521 0.034(4) 0.045(4) 0.061(4) -0.006(3) 0.019(3) 0.001(3)
C522 0.056(5) 0.084(6) 0.077(6) -0.010(5) 0.030(5) -0.008(5)
C523 0.049(5) 0.095(7) 0.108(8) -0.035(6) 0.040(5) -0.012(5)
C524 0.041(5) 0.058(5) 0.099(7) -0.024(5) 0.010(5) 0.001(4)
C525 0.057(5) 0.087(7) 0.071(6) 0.000(5) 0.002(5) -0.005(5)
C526 0.046(4) 0.071(6) 0.062(5) 0.000(4) 0.011(4) -0.002(4)
C527 0.050(6) 0.083(7) 0.177(12) -0.049(8) 0.011(6) -0.001(5)
C531 0.041(4) 0.035(4) 0.040(3) -0.001(3) 0.011(3) 0.003(3)
C532 0.039(4) 0.049(4) 0.057(4) 0.005(3) 0.017(3) 0.005(3)
C533 0.055(5) 0.044(4) 0.061(5) 0.006(4) 0.016(4) 0.010(4)
C534 0.058(5) 0.051(5) 0.048(4) -0.007(3) 0.017(4) -0.009(4)
C535 0.043(4) 0.059(5) 0.057(4) -0.003(4) 0.012(3) -0.008(4)
C536 0.035(4) 0.048(4) 0.052(4) 0.003(3) 0.006(3) 0.007(3)
C537 0.085(7) 0.056(5) 0.086(6) 0.001(5) 0.030(5) -0.011(5)

loop_
_atom_type_symbol
_atom_type_description
_atom_type_scat_dispersion_real
_atom_type_scat_dispersion_imag
_atom_type_scat_source
C C 0.0033 0.0016 'International Tables Vol C Tables 4.2.6.8 and 6.1.1.4'
H H 0.0000 0.0000 'International Tables Vol C Tables 4.2.6.8 and 6.1.1.4'
O O 0.0106 0.0060 'International Tables Vol C Tables 4.2.6.8 and 6.1.1.4'
P P 0.1023 0.0942 'International Tables Vol C Tables 4.2.6.8 and 6.1.1.4'
Sb Sb -0.5866 1.5461 'International Tables Vol C Tables 4.2.6.8 and 6.1.1.4'
Os Os -1.2165 7.6030 'International Tables Vol C Tables 4.2.6.8 and 6.1.1.4'

loop_
_geom_angle_atom_site_label_1
_geom_angle_atom_site_label_2
_geom_angle_atom_site_label_3
_geom_angle
C12 Os1 C11 93.9(3)
C12 Os1 C101 88.8(3)
C11 Os1 C101 176.8(3)
C12 Os1 P5 94.4(2)
C11 Os1 P5 89.1(2)
C101 Os1 P5 92.44(17)
C12 Os1 Os3 83.8(2)
C11 Os1 Os3 82.9(2)
C101 Os1 Os3 95.74(17)
P5 Os1 Os3 171.59(4)
C12 Os1 Os2 151.3(2)
C11 Os1 Os2 112.5(2)
C101 Os1 Os2 64.55(17)
P5 Os1 Os2 96.91(4)
Os3 Os1 Os2 88.406(9)
C23 Os2 C21 91.0(3)
C23 Os2 C22 97.4(3)
C21 Os2 C22 94.4(3)
C23 Os2 C102 90.7(3)
C21 Os2 C102 87.0(3)
C22 Os2 C102 171.7(3)
C23 Os2 Sb4 87.8(2)
C21 Os2 Sb4 173.7(2)
C22 Os2 Sb4 91.8(2)
C102 Os2 Sb4 86.87(17)
C23 Os2 Os1 152.3(2)
C21 Os2 Os1 100.2(2)
C22 Os2 Os1 106.8(2)
C102 Os2 Os1 64.97(17)
Sb4 Os2 Os1 78.400(12)
C34 Os3 C32 97.5(3)
C34 Os3 C33 99.4(3)
C32 Os3 C33 92.0(3)
C34 Os3 C31 95.9(3)
C32 Os3 C31 93.7(3)
C33 Os3 C31 162.8(3)
C34 Os3 Sb4 94.2(2)
C32 Os3 Sb4 167.9(2)
C33 Os3 Sb4 83.2(2)
C31 Os3 Sb4 88.0(2)
C34 Os3 Os1 175.0(2)
C32 Os3 Os1 86.5(2)
C33 Os3 Os1 83.3(2)
C31 Os3 Os1 80.9(2)
Sb4 Os3 Os1 81.917(12)
C411 Sb4 C421 96.9(3)
C411 Sb4 Os3 111.52(18)
C421 Sb4 Os3 110.2(2)
C411 Sb4 Os2 117.00(19)
C421 Sb4 Os2 110.22(19)
Os3 Sb4 Os2 110.228(17)
C521 P5 C511 101.1(3)
C521 P5 C531 103.2(3)
C511 P5 C531 100.5(3)
C521 P5 Os1 119.7(2)
C511 P5 Os1 114.3(2)
C531 P5 Os1 115.3(2)
O11 C11 Os1 174.9(7)
O12 C12 Os1 177.5(7)
O21 C21 Os2 171.6(7)
O22 C22 Os2 177.1(7)
O23 C23 Os2 178.3(8)
O31 C31 Os3 177.1(7)
O32 C32 Os3 178.3(9)
O33 C33 Os3 177.5(8)
O34 C34 Os3 177.6(8)
C106 C101 C102 116.9(6)
C106 C101 Os1 127.6(5)
C102 C101 Os1 115.2(5)
C101 C102 C103 118.5(6)
C101 C102 Os2 115.2(4)
C103 C102 Os2 126.3(5)
C104 C103 C102 121.6(7)
C105 C104 C103 120.5(7)
C104 C105 C106 118.6(7)
C105 C106 C101 123.8(7)
C412 C411 C416 118.4(7)
C412 C411 Sb4 122.2(6)
C416 C411 Sb4 119.3(5)
C411 C412 C413 120.2(8)
C414 C413 C412 119.7(9)
C413 C414 C415 121.1(9)
C416 C415 C414 119.6(9)
C415 C416 C411 121.0(8)
C422 C421 C426 118.2(7)
C422 C421 Sb4 124.2(6)
C426 C421 Sb4 117.5(5)
C423 C422 C421 120.7(8)
C422 C423 C424 121.0(8)
C425 C424 C423 119.3(7)
C424 C425 C426 120.1(8)
C425 C426 C421 120.7(8)
C516 C511 C512 114.8(7)
C516 C511 P5 122.0(6)
C512 C511 P5 123.3(5)
C511 C512 C513 121.6(8)
C514 C513 C512 121.5(8)
C513 C514 C515 117.8(7)
C513 C514 C517 120.1(8)
C515 C514 C517 122.1(8)
C514 C515 C516 120.9(8)
C515 C516 C511 123.4(8)
C522 C521 C526 116.8(7)
C522 C521 P5 122.5(6)
C526 C521 P5 120.6(5)
C521 C522 C523 121.0(9)
C524 C523 C522 121.8(8)
C523 C524 C525 118.7(8)
C523 C524 C527 120.6(9)
C525 C524 C527 120.7(10)
C524 C525 C526 120.1(9)
C525 C526 C521 121.4(8)
C536 C531 C532 116.7(6)
C536 C531 P5 120.3(5)
C532 C531 P5 122.9(5)
C533 C532 C531 121.0(7)
C534 C533 C532 121.6(7)
C535 C534 C533 117.2(7)
C535 C534 C537 122.0(7)
C533 C534 C537 120.7(7)
C536 C535 C534 121.9(7)
C535 C536 C531 121.6(7)

loop_
_geom_bond_atom_site_label_1
_geom_bond_atom_site_label_2
_geom_bond_distance
Os1 C12 1.863(7)
Os1 C11 1.936(7)
Os1 C101 2.145(6)
Os1 P5 2.3593(17)
Os1 Os3 3.0454(4)
Os1 Os2 3.2308(3)
Os2 C23 1.910(7)
Os2 C21 1.934(8)
Os2 C22 1.961(8)
Os2 C102 2.133(7)
Os2 Sb4 2.6706(5)
Os3 C34 1.916(8)
Os3 C32 1.943(8)
Os3 C33 1.948(9)
Os3 C31 1.967(8)
Os3 Sb4 2.6663(5)
Sb4 C411 2.142(7)
Sb4 C421 2.155(7)
P5 C521 1.822(7)
P5 C511 1.832(6)
P5 C531 1.842(7)
O11 C11 1.132(8)
O12 C12 1.155(8)
O21 C21 1.135(8)
O22 C22 1.119(8)
O23 C23 1.135(8)
O31 C31 1.115(8)
O32 C32 1.127(9)
O33 C33 1.138(9)
O34 C34 1.137(8)
C101 C106 1.402(9)
C101 C102 1.408(9)
C102 C103 1.411(9)
C103 C104 1.378(11)
C104 C105 1.359(11)
C105 C106 1.374(10)
C411 C412 1.369(10)
C411 C416 1.398(10)
C412 C413 1.401(12)
C413 C414 1.349(13)
C414 C415 1.368(13)
C415 C416 1.363(11)
C421 C422 1.383(10)
C421 C426 1.392(10)
C422 C423 1.367(10)
C423 C424 1.375(12)
C424 C425 1.372(12)
C425 C426 1.383(10)
C511 C516 1.372(10)
C511 C512 1.380(10)
C512 C513 1.397(11)
C513 C514 1.342(11)
C514 C515 1.360(11)
C514 C517 1.526(10)
C515 C516 1.370(10)
C521 C522 1.384(10)
C521 C526 1.397(10)
C522 C523 1.393(12)
C523 C524 1.346(13)
C524 C525 1.388(12)
C524 C527 1.522(11)
C525 C526 1.393(11)
C531 C536 1.384(9)
C531 C532 1.391(9)
C532 C533 1.379(10)
C533 C534 1.377(10)
C534 C535 1.371(10)
C534 C537 1.522(10)
C535 C536 1.369(10)
